data_9015848
loop_
_publ_author_name
'Lussier, A. J.'
'Abdu, Y.'
'Hawthorne, F. C.'
'Michaelis, V. K.'
'Aguiar, P. M.'
'Kroeker, S.'

_publ_section_title
;
 Oscillatory zoned liddicoatite from Anjanabonoina, central Madigascar.
 I. Crystal chemistry and structure by SREF and 11B and 27Al MAS NMR spectroscopy
 Sample: L22, disordered model
;
_journal_name_full 'The Canadian Mineralogist'
_journal_page_first 63
_journal_page_last 88
_journal_paper_doi 10.3749/canmin.49.1.63
_journal_volume 49
_journal_year 2011
_chemical_compound_source 'Anjanabonoina, central Madagascar'
_chemical_formula_sum
'Al7.239 B3 Ca0.683 F0.639 Fe0.063 H3.36 Li1.632 Mg0.027 Mn0.036 Na0.247 O30.36 Pb0.006 Si6 Ti0.003'
_chemical_name_mineral Fluor-liddicoatite
_space_group_IT_number 160
_symmetry_space_group_name_Hall 'R 3 -2"'
_symmetry_space_group_name_H-M 'R 3 m :H'
_cell_angle_alpha 90
_cell_angle_beta 90
_cell_angle_gamma 120
_cell_length_a 15.8306
_cell_length_b 15.8306
_cell_length_c 7.0999
_cell_formula_units_Z 3
_cell_volume 1540.911
_database_code_amcsd 0018439
_exptl_crystal_density_diffrn 3.069
_cod_original_sg_symbol_H-M 'R 3 m'
_cod_original_formula_sum 'Ca.683 Na.247 Pb.006 Ti.003 Al7.239 Fe.063 Mg.027 Mn.036 Li1.632 Si6 B3 F.639 O30.36 H3.36'
_cod_database_code 9015848

loop_
_space_group_symop_operation_xyz
x,y,z
2/3+x,1/3+y,1/3+z
1/3+x,2/3+y,2/3+z
x,x-y,z
2/3+x,1/3+x-y,1/3+z
1/3+x,2/3+x-y,2/3+z
-y,-x,z
2/3-y,1/3-x,1/3+z
1/3-y,2/3-x,2/3+z
-x+y,y,z
2/3-x+y,1/3+y,1/3+z
1/3-x+y,2/3+y,2/3+z
-y,x-y,z
2/3-y,1/3+x-y,1/3+z
1/3-y,2/3+x-y,2/3+z
-x+y,-x,z
2/3-x+y,1/3-x,1/3+z
1/3-x+y,2/3-x,2/3+z

loop_
_atom_site_label
_atom_site_fract_x
_atom_site_fract_y
_atom_site_fract_z
_atom_site_occupancy
_atom_site_U_iso_or_equiv
CaX 0.00000 0.00000 0.76130 0.68300 0.01350
NaX 0.00000 0.00000 0.76130 0.24700 0.01350
PbX 0.00000 0.00000 0.76130 0.00600 0.01350
TiY 0.06180 0.93820 0.36440 0.00100 0.00930
AlY 0.06180 0.93820 0.36440 0.41300 0.00930
FeY 0.06180 0.93820 0.36440 0.02100 0.00930
MgY 0.06180 0.93820 0.36440 0.00900 0.00930
MnY 0.06180 0.93820 0.36440 0.01200 0.00930
LiY 0.06180 0.93820 0.36440 0.54400 0.00930
AlZ 0.25963 0.29673 0.38811 1.00000 0.00570
SiT 0.19025 0.19212 0.00000 1.00000 0.00454
B 0.89128 0.10872 0.54570 1.00000 0.00660
F(1d) 0.01090 0.02170 0.21190 0.21300 0.01290
O-H(1d) 0.01090 0.02170 0.21190 0.12000 0.01290
O(2d) 0.93170 0.05150 0.51960 0.50000 0.01030
O(3) 0.13446 0.86554 0.48970 1.00000 0.01000
O(4) 0.90789 0.09211 0.92510 1.00000 0.00750
O(5) 0.09201 0.90799 0.90370 1.00000 0.00840
O(6) 0.18584 0.19559 0.22380 1.00000 0.00660
O(7) 0.28535 0.28610 0.91830 1.00000 0.00610
O(8) 0.26992 0.20946 0.55820 1.00000 0.00720
H(3) 0.13070 0.86930 0.62500 1.00000 0.01500

loop_
_cod_related_entry_id
_cod_related_entry_database
_cod_related_entry_code
1 AMCSD 0018439
